data_7036483
loop_
_publ_author_name
'Sinha, Woormileela'
'Ravotto, Luca'
'Ceroni, Paola'
'Kar, Sanjib'

_publ_section_title
;
 NIR-emissive iridium(iii) corrole complexes as efficient singlet oxygen
 sensitizers.
;
_journal_issue 40
_journal_name_full 'Dalton transactions (Cambridge, England : 2003)'
_journal_page_first 17767
_journal_page_last 17773
_journal_paper_doi 10.1039/c5dt03041b
_journal_volume 44
_journal_year 2015
_chemical_formula_moiety 'C63 H45 Cl2 Ir1 N10 O3'
_chemical_formula_sum 'C63 H45 Cl2 Ir N10 O3'
_chemical_formula_weight 1253.19
_chemical_name_systematic
;
 ?
;
_space_group_IT_number 14
_symmetry_cell_setting monoclinic
_symmetry_space_group_name_Hall '-P 2yn'
_symmetry_space_group_name_H-M 'P 1 21/n 1'
_atom_sites_solution_hydrogens geom
_atom_sites_solution_primary direct
_atom_sites_solution_secondary difmap
_audit_creation_method SHELXL-97
_audit_update_record
;
2015-07-10 deposited with the CCDC.
2015-09-09 downloaded from the CCDC.
;
_cell_angle_alpha 90.00
_cell_angle_beta 107.572(5)
_cell_angle_gamma 90.00
_cell_formula_units_Z 4
_cell_length_a 17.082(5)
_cell_length_b 16.003(5)
_cell_length_c 22.903(6)
_cell_measurement_reflns_used 8538
_cell_measurement_temperature 100
_cell_measurement_theta_max 20.91
_cell_measurement_theta_min 2.18
_cell_volume 5969(3)
_computing_cell_refinement 'Bruker SAINT'
_computing_data_collection 'Bruker APEX2'
_computing_data_reduction 'Bruker SAINT'
_computing_molecular_graphics 'Bruker SHELXTL'
_computing_publication_material 'Bruker SHELXTL'
_computing_structure_refinement 'SHELXL-97 (Sheldrick, 2008)'
_computing_structure_solution 'SHELXS-97 (Sheldrick, 2008)'
_diffrn_ambient_temperature 100
_diffrn_measured_fraction_theta_full 0.995
_diffrn_measured_fraction_theta_max 0.995
_diffrn_measurement_device_type 'Bruker APEX-II CCD'
_diffrn_measurement_method '\f and \w scans'
_diffrn_radiation_monochromator graphite
_diffrn_radiation_source 'fine-focus sealed tube'
_diffrn_radiation_type MoK\a
_diffrn_radiation_wavelength 0.71073
_diffrn_reflns_av_R_equivalents 0.0805
_diffrn_reflns_av_sigmaI/netI 0.0930
_diffrn_reflns_limit_h_max 20
_diffrn_reflns_limit_h_min -20
_diffrn_reflns_limit_k_max 19
_diffrn_reflns_limit_k_min -19
_diffrn_reflns_limit_l_max 27
_diffrn_reflns_limit_l_min -25
_diffrn_reflns_number 58585
_diffrn_reflns_theta_full 25.50
_diffrn_reflns_theta_max 25.50
_diffrn_reflns_theta_min 2.18
_exptl_absorpt_coefficient_mu 2.379
_exptl_absorpt_correction_T_max 0.7452
_exptl_absorpt_correction_T_min 0.5908
_exptl_absorpt_correction_type multi-scan
_exptl_absorpt_process_details '(SADABS; Bruker, 2007)'
_exptl_crystal_colour purple
_exptl_crystal_density_diffrn 1.395
_exptl_crystal_density_method 'not measured'
_exptl_crystal_description needle-type
_exptl_crystal_F_000 2512
_exptl_crystal_size_max 0.2
_exptl_crystal_size_mid 0.1
_exptl_crystal_size_min 0.05
_platon_squeeze_details
;
;
_refine_diff_density_max 1.336
_refine_diff_density_min -1.178
_refine_diff_density_rms 0.124
_refine_ls_extinction_method none
_refine_ls_goodness_of_fit_ref 1.010
_refine_ls_hydrogen_treatment mixed
_refine_ls_matrix_type full
_refine_ls_number_parameters 746
_refine_ls_number_reflns 11059
_refine_ls_number_restraints 5
_refine_ls_restrained_S_all 1.013
_refine_ls_R_factor_all 0.1023
_refine_ls_R_factor_gt 0.0557
_refine_ls_shift/su_max 0.006
_refine_ls_shift/su_mean 0.000
_refine_ls_structure_factor_coef Fsqd
_refine_ls_weighting_details 'calc w=1/[\s^2^(Fo^2^)+(0.0608P)^2^+8.9860P] where P=(Fo^2^+2Fc^2^)/3'
_refine_ls_weighting_scheme calc
_refine_ls_wR_factor_gt 0.1282
_refine_ls_wR_factor_ref 0.1387
_reflns_number_gt 6445
_reflns_number_total 11059
_reflns_threshold_expression >2\s(I)
_cod_data_source_file c5dt03041b2.cif
_cod_data_source_block skar_irw2c-b
_cod_depositor_comments
;
The following automatic conversions were performed:

'_symmetry_cell_setting' value 'Monoclinic' changed to 'monoclinic'
according to
/usr/data/users/saulius/crontab/automatic-downloads/rss-feeds/RSC/lib/dictionaries/cif_core.dic
dictionary named 'cif_core.dic' version 2.4.2 from 2011-04-26.

Automatic conversion script
Id: cif_fix_values 3271 2015-04-21 07:52:19Z andrius 

 Adding full bibliography for 7036482--7036483.cif.
;
_cod_original_sg_symbol_H-M 'P 21/n'
_cod_database_code 7036483

loop_
_symmetry_equiv_pos_as_xyz
'x, y, z'
'-x+1/2, y+1/2, -z+1/2'
'-x, -y, -z'
'x-1/2, -y-1/2, z-1/2'

loop_
_atom_site_label
_atom_site_type_symbol
_atom_site_fract_x
_atom_site_fract_y
_atom_site_fract_z
_atom_site_U_iso_or_equiv
_atom_site_adp_type
_atom_site_occupancy
_atom_site_symmetry_multiplicity
_atom_site_calc_flag
_atom_site_refinement_flags
_atom_site_disorder_assembly
_atom_site_disorder_group
C1 C 0.1820(5) 0.1811(4) 0.6766(3) 0.046(2) Uani 1 1 d . . .
C2 C 0.1117(5) 0.1993(5) 0.6922(4) 0.054(2) Uani 1 1 d . . .
H2 H 0.0704 0.2361 0.6718 0.065 Uiso 1 1 calc R . .
C3 C 0.1136(5) 0.1532(5) 0.7436(4) 0.054(2) Uani 1 1 d . . .
H3 H 0.0732 0.1527 0.7631 0.065 Uiso 1 1 calc R . .
C4 C 0.1869(5) 0.1071(4) 0.7612(4) 0.045(2) Uani 1 1 d . . .
C5 C 0.2209(5) 0.0456(5) 0.8085(3) 0.046(2) Uani 1 1 d . . .
C6 C 0.2986(5) 0.0057(4) 0.8199(3) 0.0415(19) Uani 1 1 d . . .
C7 C 0.3370(5) -0.0502(5) 0.8693(3) 0.047(2) Uani 1 1 d . . .
H7 H 0.3142 -0.0688 0.8990 0.057 Uiso 1 1 calc R . .
C8 C 0.4098(6) -0.0706(4) 0.8654(3) 0.054(2) Uani 1 1 d . . .
H8 H 0.4476 -0.1049 0.8926 0.064 Uiso 1 1 calc R . .
C9 C 0.4213(5) -0.0306(4) 0.8115(3) 0.046(2) Uani 1 1 d . . .
C10 C 0.4864(5) -0.0385(4) 0.7865(4) 0.048(2) Uani 1 1 d . . .
C11 C 0.4923(5) -0.0005(5) 0.7305(4) 0.051(2) Uani 1 1 d . . .
C12 C 0.5560(5) -0.0042(5) 0.7035(4) 0.061(2) Uani 1 1 d . . .
H12 H 0.6051 -0.0331 0.7191 0.073 Uiso 1 1 calc R . .
C13 C 0.5340(6) 0.0409(6) 0.6515(4) 0.068(3) Uani 1 1 d . . .
H13 H 0.5649 0.0476 0.6247 0.081 Uiso 1 1 calc R . .
C14 C 0.4541(5) 0.0773(5) 0.6445(4) 0.055(2) Uani 1 1 d . . .
C15 C 0.4052(6) 0.1305(5) 0.5971(4) 0.057(2) Uani 1 1 d . A .
C16 C 0.3288(5) 0.1688(5) 0.5945(3) 0.0452(19) Uani 1 1 d . . .
C17 C 0.2731(5) 0.2232(5) 0.5515(4) 0.053(2) Uani 1 1 d . . .
H17 H 0.2799 0.2434 0.5153 0.064 Uiso 1 1 calc R . .
C18 C 0.2087(5) 0.2398(5) 0.5730(3) 0.050(2) Uani 1 1 d . . .
H18 H 0.1640 0.2735 0.5539 0.060 Uiso 1 1 calc R . .
C19 C 0.2211(5) 0.1972(4) 0.6293(3) 0.047(2) Uani 1 1 d . . .
C20 C 0.1678(5) 0.0203(5) 0.8451(3) 0.052(2) Uani 1 1 d . . .
C21 C 0.1272(6) 0.0770(5) 0.8709(4) 0.071(3) Uani 1 1 d . . .
H21 H 0.1353 0.1340 0.8673 0.086 Uiso 1 1 calc R . .
C22 C 0.0734(8) 0.0488(6) 0.9027(5) 0.094(4) Uani 1 1 d . . .
H22 H 0.0488 0.0879 0.9216 0.112 Uiso 1 1 calc R . .
C23 C 0.0565(7) -0.0322(6) 0.9068(5) 0.088(4) Uani 1 1 d . . .
C24 C 0.0975(7) -0.0903(6) 0.8828(4) 0.080(3) Uani 1 1 d . . .
H24 H 0.0879 -0.1469 0.8869 0.096 Uiso 1 1 calc R . .
C25 C 0.1531(6) -0.0656(5) 0.8525(4) 0.063(2) Uani 1 1 d . . .
H25 H 0.1808 -0.1059 0.8370 0.076 Uiso 1 1 calc R . .
C26 C -0.0019(11) -0.0600(7) 0.9365(7) 0.136(6) Uani 1 1 d . . .
C27 C 0.5591(5) -0.0864(5) 0.8242(4) 0.060(2) Uani 1 1 d . . .
C28 C 0.6089(6) -0.0511(6) 0.8796(4) 0.069(3) Uani 1 1 d . . .
C29 C 0.6715(6) -0.0949(7) 0.9180(5) 0.088(3) Uani 1 1 d . . .
H29 H 0.7030 -0.0720 0.9550 0.106 Uiso 1 1 calc R . .
C30 C 0.6870(6) -0.1732(8) 0.9012(5) 0.090(4) Uani 1 1 d . . .
C31 C 0.6421(6) -0.2104(6) 0.8441(5) 0.081(3) Uani 1 1 d . . .
C32 C 0.5757(5) -0.1649(5) 0.8058(4) 0.066(2) Uani 1 1 d . . .
H32 H 0.5436 -0.1873 0.7688 0.079 Uiso 1 1 calc R . .
C33 C 0.6253(9) 0.0524(9) 0.9577(5) 0.140(6) Uani 1 1 d . . .
H33A H 0.6077 0.1079 0.9635 0.209 Uiso 1 1 calc R . .
H33B H 0.6841 0.0511 0.9682 0.209 Uiso 1 1 calc R . .
H33C H 0.6075 0.0142 0.9834 0.209 Uiso 1 1 calc R . .
C34 C 0.7879(9) -0.1957(11) 0.9917(9) 0.210(10) Uani 1 1 d . . .
H34A H 0.8276 -0.2356 1.0141 0.315 Uiso 1 1 calc R . .
H34B H 0.7504 -0.1828 1.0143 0.315 Uiso 1 1 calc R . .
H34C H 0.8155 -0.1456 0.9857 0.315 Uiso 1 1 calc R . .
C35 C 0.6211(7) -0.3184(7) 0.7737(6) 0.110(4) Uani 1 1 d . . .
H35A H 0.6396 -0.3743 0.7701 0.165 Uiso 1 1 calc R . .
H35B H 0.6324 -0.2835 0.7431 0.165 Uiso 1 1 calc R . .
H35C H 0.5631 -0.3189 0.7680 0.165 Uiso 1 1 calc R . .
C36 C 0.4360 0.1501 0.5465 0.058(2) Uani 1 1 d D . .
C37A C 0.4599(15) 0.0835(12) 0.5108(9) 0.083(9) Uani 0.428(12) 1 d PD A 2
H37A H 0.4560 0.0285 0.5228 0.099 Uiso 0.428(12) 1 calc PR A 2
C38A C 0.4881(18) 0.0970(11) 0.4599(9) 0.087(9) Uani 0.428(12) 1 d PD A 2
H38A H 0.5018 0.0538 0.4377 0.104 Uiso 0.428(12) 1 calc PR A 2
C40A C 0.4708(14) 0.2427(12) 0.4747(10) 0.059(6) Uani 0.428(12) 1 d PD A 2
H40A H 0.4713 0.2981 0.4626 0.071 Uiso 0.428(12) 1 calc PR A 2
C41A C 0.4468(17) 0.2239(10) 0.5213(9) 0.063(7) Uani 0.428(12) 1 d PD A 2
H41A H 0.4346 0.2702 0.5415 0.075 Uiso 0.428(12) 1 calc PR A 2
C37B C 0.3921(11) 0.1316(11) 0.4890(8) 0.065(5) Uani 0.572(12) 1 d P A 1
H37B H 0.3411 0.1062 0.4814 0.078 Uiso 0.572(12) 1 calc PR A 1
C38B C 0.4215(10) 0.1496(10) 0.4411(8) 0.072(5) Uani 0.572(12) 1 d PD A 1
H38B H 0.3877 0.1364 0.4021 0.087 Uiso 0.572(12) 1 calc PR A 1
C40B C 0.5375(13) 0.2155(9) 0.5079(10) 0.074(6) Uani 0.572(12) 1 d P A 1
H40B H 0.5854 0.2466 0.5145 0.089 Uiso 0.572(12) 1 calc PR A 1
C41B C 0.5073(11) 0.1987(10) 0.5569(7) 0.057(5) Uani 0.572(12) 1 d P A 1
H41B H 0.5340 0.2193 0.5958 0.068 Uiso 0.572(12) 1 calc PR A 1
C39 C 0.4939(6) 0.1842(7) 0.4452(4) 0.070(3) Uani 1 1 d D . .
C43 C 0.3014(5) -0.0952(4) 0.6727(3) 0.0426(19) Uani 1 1 d . . .
H43 H 0.3522 -0.1030 0.7019 0.051 Uiso 1 1 calc R . .
C44 C 0.2616(5) -0.1624(5) 0.6416(3) 0.046(2) Uani 1 1 d . . .
H44 H 0.2854 -0.2151 0.6490 0.055 Uiso 1 1 calc R . .
C45 C 0.1840(5) -0.1522(5) 0.5978(3) 0.046(2) Uani 1 1 d . . .
C46 C 0.1526(5) -0.0717(4) 0.5888(3) 0.047(2) Uani 1 1 d . . .
H46 H 0.1021 -0.0618 0.5598 0.057 Uiso 1 1 calc R . .
C47 C 0.1948(5) -0.0078(5) 0.6219(3) 0.048(2) Uani 1 1 d . . .
H47 H 0.1711 0.0450 0.6160 0.058 Uiso 1 1 calc R . .
C48 C 0.1365(5) -0.2231(4) 0.5641(3) 0.049(2) Uani 1 1 d . . .
C49 C 0.1350(5) -0.3008(5) 0.5903(3) 0.057(2) Uani 1 1 d . . .
H49 H 0.1695 -0.3128 0.6293 0.068 Uiso 1 1 calc R . .
C50 C 0.0816(6) -0.3595(5) 0.5574(4) 0.075(3) Uani 1 1 d . . .
H50 H 0.0796 -0.4104 0.5764 0.091 Uiso 1 1 calc R . .
C51 C 0.0359(7) -0.2744(5) 0.4764(4) 0.089(4) Uani 1 1 d . . .
H51 H 0.0014 -0.2646 0.4370 0.107 Uiso 1 1 calc R . .
C52 C 0.0862(6) -0.2106(5) 0.5052(4) 0.070(3) Uani 1 1 d . . .
H52 H 0.0864 -0.1599 0.4855 0.083 Uiso 1 1 calc R . .
C53 C 0.4693(5) 0.1733(5) 0.8005(4) 0.057(2) Uani 1 1 d . . .
H53 H 0.4937 0.1207 0.8045 0.068 Uiso 1 1 calc R . .
C54 C 0.5118(5) 0.2386(5) 0.8345(3) 0.056(2) Uani 1 1 d . . .
H54 H 0.5637 0.2296 0.8619 0.067 Uiso 1 1 calc R . .
C55 C 0.4781(5) 0.3171(5) 0.8284(3) 0.053(2) Uani 1 1 d . . .
C56 C 0.4015(5) 0.3276(5) 0.7881(3) 0.048(2) Uani 1 1 d . . .
H56 H 0.3774 0.3802 0.7826 0.058 Uiso 1 1 calc R . .
C57 C 0.3605(5) 0.2612(5) 0.7559(3) 0.049(2) Uani 1 1 d . . .
H57 H 0.3080 0.2697 0.7292 0.059 Uiso 1 1 calc R . .
C58 C 0.5225(6) 0.3881(5) 0.8666(4) 0.057(2) Uani 1 1 d . . .
C59 C 0.5787(6) 0.3752(5) 0.9233(4) 0.064(3) Uani 1 1 d . . .
H59 H 0.5922 0.3213 0.9381 0.077 Uiso 1 1 calc R . .
C60 C 0.6152(6) 0.4446(5) 0.9582(4) 0.075(3) Uani 1 1 d . . .
H60 H 0.6534 0.4349 0.9962 0.091 Uiso 1 1 calc R . .
C61 C 0.5466(6) 0.5332(5) 0.8846(4) 0.076(3) Uani 1 1 d . . .
H61 H 0.5362 0.5879 0.8706 0.092 Uiso 1 1 calc R . .
C62 C 0.5073(6) 0.4713(5) 0.8466(4) 0.064(3) Uani 1 1 d . . .
H62 H 0.4712 0.4836 0.8082 0.077 Uiso 1 1 calc R . .
C63 C 0.2751(10) -0.1000(10) 0.4289(6) 0.159(6) Uani 1 1 d . . .
H63A H 0.2232 -0.1295 0.4204 0.191 Uiso 1 1 calc R . .
H63B H 0.3154 -0.1373 0.4208 0.191 Uiso 1 1 calc R . .
N1 N 0.2281(4) 0.1270(3) 0.7201(2) 0.0431(16) Uani 1 1 d . . .
N2 N 0.3518(4) 0.0157(3) 0.7873(2) 0.0413(15) Uani 1 1 d . . .
N3 N 0.4287(4) 0.0492(3) 0.6947(3) 0.0500(17) Uani 1 1 d . . .
N4 N 0.2949(4) 0.1562(4) 0.6391(2) 0.0432(16) Uani 1 1 d . . .
N5 N -0.0489(9) -0.0835(6) 0.9585(6) 0.144(5) Uani 1 1 d . . .
N7 N 0.2693(4) -0.0161(4) 0.6628(3) 0.0404(15) Uani 1 1 d . . .
N8 N 0.0327(5) -0.3501(5) 0.5008(3) 0.087(3) Uani 1 1 d . . .
N9 N 0.3929(4) 0.1834(4) 0.7612(3) 0.0500(17) Uani 1 1 d . . .
N10 N 0.5989(5) 0.5221(4) 0.9406(4) 0.087(3) Uani 1 1 d . . .
O1 O 0.5898(4) 0.0282(4) 0.8939(3) 0.094(2) Uani 1 1 d . . .
O2 O 0.7456(5) -0.2283(5) 0.9363(4) 0.127(3) Uani 1 1 d . . .
O3 O 0.6624(5) -0.2869(5) 0.8322(4) 0.115(3) Uani 1 1 d . . .
Cl1 Cl 0.3088(3) -0.0647(2) 0.5071(2) 0.1496(15) Uani 1 1 d . . .
Cl2 Cl 0.2628(3) -0.0027(3) 0.3799(2) 0.1650(16) Uani 1 1 d . . .
Ir1 Ir 0.33034(2) 0.084104(18) 0.711924(13) 0.04253(12) Uani 1 1 d . . .
N6 N 0.5459(6) 0.2186(5) 0.3534(4) 0.093(3) Uani 1 1 d . . .
C42 C 0.5228(7) 0.2033(6) 0.3949(5) 0.076(3) Uani 1 1 d . A .

loop_
_atom_site_aniso_label
_atom_site_aniso_U_11
_atom_site_aniso_U_22
_atom_site_aniso_U_33
_atom_site_aniso_U_23
_atom_site_aniso_U_13
_atom_site_aniso_U_12
C1 0.050(5) 0.037(4) 0.048(5) -0.003(4) 0.010(4) 0.006(4)
C2 0.053(6) 0.050(5) 0.053(5) -0.001(4) 0.006(4) 0.015(4)
C3 0.061(6) 0.048(5) 0.054(5) -0.002(4) 0.018(4) 0.004(4)
C4 0.054(5) 0.038(4) 0.043(5) -0.010(3) 0.018(4) 0.003(4)
C5 0.063(6) 0.042(4) 0.035(4) -0.006(4) 0.019(4) -0.001(4)
C6 0.066(6) 0.029(4) 0.030(4) -0.007(3) 0.014(4) -0.006(4)
C7 0.058(6) 0.044(4) 0.034(4) 0.002(3) 0.004(4) 0.002(4)
C8 0.072(6) 0.039(5) 0.031(4) 0.005(3) -0.011(4) 0.002(4)
C9 0.056(6) 0.038(4) 0.033(4) -0.006(3) -0.005(4) 0.002(4)
C10 0.050(5) 0.037(4) 0.046(5) 0.002(4) -0.001(4) 0.000(4)
C11 0.047(5) 0.050(5) 0.051(5) 0.000(4) 0.007(4) 0.007(4)
C12 0.039(5) 0.076(6) 0.064(6) 0.010(5) 0.009(5) 0.009(4)
C13 0.057(6) 0.085(7) 0.064(6) 0.009(5) 0.022(5) 0.002(5)
C14 0.047(5) 0.057(5) 0.061(5) 0.003(5) 0.016(4) -0.003(5)
C15 0.076(7) 0.051(5) 0.041(5) 0.005(4) 0.014(5) -0.014(5)
C16 0.055(6) 0.041(4) 0.037(4) 0.004(3) 0.009(4) -0.004(4)
C17 0.071(6) 0.045(5) 0.039(4) 0.005(4) 0.007(4) -0.010(4)
C18 0.057(6) 0.046(5) 0.037(4) 0.008(4) 0.001(4) 0.008(4)
C19 0.054(6) 0.037(4) 0.045(5) 0.002(4) 0.007(4) 0.006(4)
C20 0.068(6) 0.048(5) 0.046(5) -0.007(4) 0.028(4) 0.006(4)
C21 0.110(8) 0.038(5) 0.086(7) 0.003(5) 0.059(6) -0.006(5)
C22 0.145(11) 0.047(6) 0.116(9) 0.008(6) 0.081(8) 0.010(6)
C23 0.139(11) 0.050(6) 0.109(8) -0.014(6) 0.089(8) -0.008(6)
C24 0.118(9) 0.053(6) 0.080(7) -0.002(5) 0.047(7) -0.016(6)
C25 0.083(7) 0.048(5) 0.062(6) -0.002(4) 0.026(5) -0.008(5)
C26 0.228(18) 0.071(8) 0.172(14) -0.013(8) 0.155(14) -0.019(9)
C27 0.051(5) 0.057(5) 0.063(5) 0.014(5) 0.006(4) -0.002(5)
C28 0.059(6) 0.069(6) 0.062(6) 0.014(5) -0.006(5) 0.001(5)
C29 0.072(7) 0.090(8) 0.090(8) 0.018(7) 0.005(6) 0.003(6)
C30 0.051(7) 0.101(9) 0.092(8) 0.026(7) -0.020(6) 0.004(6)
C31 0.065(7) 0.042(5) 0.124(9) 0.022(6) 0.014(7) 0.010(5)
C32 0.057(6) 0.058(6) 0.077(6) 0.011(5) 0.009(5) 0.005(5)
C33 0.165(14) 0.159(12) 0.059(7) -0.038(8) -0.018(8) -0.003(10)
C34 0.106(13) 0.188(17) 0.26(2) 0.099(16) -0.063(14) -0.013(11)
C35 0.094(9) 0.086(8) 0.141(11) -0.021(8) 0.020(8) 0.029(7)
C36 0.061(6) 0.060(6) 0.053(6) 0.003(5) 0.014(5) 0.000(5)
C37A 0.10(2) 0.102(19) 0.049(13) 0.019(14) 0.024(13) -0.031(18)
C38A 0.15(3) 0.074(17) 0.047(13) -0.041(12) 0.039(15) -0.015(17)
C40A 0.071(17) 0.060(13) 0.056(13) -0.009(12) 0.032(13) -0.013(13)
C41A 0.11(2) 0.040(12) 0.046(13) 0.001(9) 0.033(15) -0.002(12)
C37B 0.057(12) 0.089(13) 0.061(11) -0.007(9) 0.033(9) -0.002(10)
C38B 0.090(15) 0.058(11) 0.072(12) -0.008(9) 0.030(11) 0.014(11)
C40B 0.070(14) 0.047(9) 0.115(16) -0.006(10) 0.042(13) 0.000(9)
C41B 0.061(12) 0.074(11) 0.043(9) -0.003(8) 0.029(9) -0.008(9)
C39 0.061(7) 0.087(8) 0.066(7) 0.013(6) 0.027(6) -0.008(6)
C43 0.045(5) 0.041(5) 0.040(4) -0.005(4) 0.011(4) 0.010(4)
C44 0.048(5) 0.040(4) 0.043(5) 0.000(4) 0.006(4) 0.002(4)
C45 0.058(6) 0.046(5) 0.030(4) -0.003(3) 0.005(4) 0.005(4)
C46 0.054(5) 0.040(5) 0.033(4) 0.002(3) -0.010(4) -0.003(4)
C47 0.057(6) 0.045(5) 0.033(4) 0.007(4) -0.003(4) 0.000(4)
C48 0.061(6) 0.042(4) 0.030(4) -0.002(3) -0.009(4) -0.001(4)
C49 0.082(7) 0.040(5) 0.034(4) 0.000(4) -0.004(4) 0.005(4)
C50 0.125(9) 0.041(5) 0.048(5) 0.007(4) 0.006(6) -0.008(5)
C51 0.121(9) 0.055(6) 0.051(6) 0.010(5) -0.034(6) -0.021(6)
C52 0.103(8) 0.042(5) 0.049(5) 0.002(4) 0.001(5) 0.002(5)
C53 0.070(7) 0.036(4) 0.056(5) 0.000(4) 0.005(5) -0.003(4)
C54 0.058(6) 0.050(5) 0.044(5) 0.002(4) -0.009(4) -0.002(4)
C55 0.074(6) 0.038(4) 0.038(4) 0.005(4) 0.005(4) -0.004(4)
C56 0.067(6) 0.038(4) 0.032(4) 0.001(3) 0.005(4) -0.009(4)
C57 0.062(6) 0.042(5) 0.037(4) 0.009(4) 0.008(4) 0.005(4)
C58 0.084(7) 0.044(5) 0.036(4) 0.001(4) 0.008(4) -0.009(4)
C59 0.095(7) 0.031(4) 0.051(5) -0.002(4) -0.001(5) 0.000(4)
C60 0.104(8) 0.050(5) 0.057(6) -0.001(4) 0.002(6) 0.004(5)
C61 0.112(9) 0.041(5) 0.061(6) 0.003(5) 0.002(6) -0.002(5)
C62 0.091(7) 0.038(5) 0.050(5) 0.000(4) 0.001(5) 0.005(5)
C63 0.164(15) 0.207(17) 0.094(10) 0.040(11) 0.018(10) 0.049(12)
N1 0.063(4) 0.033(3) 0.026(3) 0.008(3) 0.002(3) 0.009(3)
N2 0.051(4) 0.040(3) 0.027(3) -0.003(3) 0.003(3) -0.001(3)
N3 0.069(5) 0.031(3) 0.040(4) 0.007(3) 0.001(3) -0.002(3)
N4 0.056(4) 0.044(4) 0.026(3) 0.002(3) 0.007(3) -0.001(3)
N5 0.225(14) 0.085(7) 0.183(12) -0.021(7) 0.151(11) -0.026(8)
N7 0.049(4) 0.043(4) 0.032(3) -0.006(3) 0.015(3) -0.007(3)
N8 0.118(7) 0.061(5) 0.051(5) 0.006(4) -0.018(5) -0.020(5)
N9 0.055(5) 0.046(4) 0.044(4) 0.001(3) 0.006(3) 0.000(3)
N10 0.122(8) 0.036(4) 0.076(6) -0.007(4) -0.009(5) 0.000(4)
O1 0.102(6) 0.083(5) 0.076(5) -0.007(4) -0.003(4) 0.002(4)
O2 0.070(5) 0.134(7) 0.131(7) 0.042(6) -0.041(5) -0.003(5)
O3 0.111(7) 0.082(6) 0.135(7) 0.005(5) 0.013(6) 0.014(5)
Cl1 0.165(4) 0.133(3) 0.148(4) 0.012(3) 0.042(3) 0.000(3)
Cl2 0.162(4) 0.168(4) 0.162(4) -0.013(3) 0.046(3) -0.026(3)
Ir1 0.0533(2) 0.03708(17) 0.03222(16) 0.00104(15) 0.00541(13) 0.00164(17)
N6 0.103(7) 0.091(6) 0.100(7) 0.025(5) 0.052(6) 0.003(5)
C42 0.087(8) 0.072(6) 0.085(7) 0.015(6) 0.050(7) 0.007(6)

loop_
_atom_type_symbol
_atom_type_description
_atom_type_scat_dispersion_real
_atom_type_scat_dispersion_imag
_atom_type_scat_source
C C 0.0033 0.0016 'International Tables Vol C Tables 4.2.6.8 and 6.1.1.4'
H H 0.0000 0.0000 'International Tables Vol C Tables 4.2.6.8 and 6.1.1.4'
N N 0.0061 0.0033 'International Tables Vol C Tables 4.2.6.8 and 6.1.1.4'
O O 0.0106 0.0060 'International Tables Vol C Tables 4.2.6.8 and 6.1.1.4'
Cl Cl 0.1484 0.1585 'International Tables Vol C Tables 4.2.6.8 and 6.1.1.4'
Ir Ir -1.4442 7.9887 'International Tables Vol C Tables 4.2.6.8 and 6.1.1.4'

loop_
_geom_angle_atom_site_label_1
_geom_angle_atom_site_label_2
_geom_angle_atom_site_label_3
_geom_angle
N1 C1 C2 107.2(7)
N1 C1 C19 111.1(7)
C2 C1 C19 141.6(7)
C3 C2 C1 108.0(7)
C2 C3 C4 108.4(8)
N1 C4 C3 106.2(7)
N1 C4 C5 119.8(7)
C3 C4 C5 133.9(8)
C4 C5 C6 125.6(7)
C4 C5 C20 116.0(7)
C6 C5 C20 118.4(7)
N2 C6 C5 126.3(7)
N2 C6 C7 106.7(7)
C5 C6 C7 127.0(7)
C8 C7 C6 108.5(8)
C7 C8 C9 108.8(7)
C10 C9 N2 125.6(7)
C10 C9 C8 129.3(7)
N2 C9 C8 105.0(8)
C9 C10 C11 126.8(7)
C9 C10 C27 115.8(7)
C11 C10 C27 117.3(8)
N3 C11 C12 109.6(7)
N3 C11 C10 120.6(8)
C12 C11 C10 129.8(8)
C13 C12 C11 108.6(8)
C12 C13 C14 108.5(8)
N3 C14 C15 123.5(8)
N3 C14 C13 106.9(7)
C15 C14 C13 129.7(8)
C14 C15 C36 117.8(8)
C14 C15 C16 127.1(7)
C36 C15 C16 115.1(6)
N4 C16 C17 105.4(7)
N4 C16 C15 120.5(7)
C17 C16 C15 134.1(8)
C18 C17 C16 108.1(7)
C17 C18 C19 108.7(7)
N4 C19 C18 104.7(7)
N4 C19 C1 113.4(6)
C18 C19 C1 141.8(8)
C21 C20 C25 117.1(8)
C21 C20 C5 122.8(7)
C25 C20 C5 120.0(7)
C22 C21 C20 120.2(8)
C23 C22 C21 122.3(10)
C24 C23 C22 118.8(10)
C24 C23 C26 119.3(9)
C22 C23 C26 121.9(10)
C23 C24 C25 121.0(9)
C24 C25 C20 120.5(9)
N5 C26 C23 178.0(17)
C32 C27 C28 120.9(8)
C32 C27 C10 120.1(8)
C28 C27 C10 119.0(8)
C29 C28 O1 121.3(9)
C29 C28 C27 121.2(10)
O1 C28 C27 117.4(8)
C30 C29 C28 118.3(11)
C29 C30 O2 126.0(11)
C29 C30 C31 123.1(9)
O2 C30 C31 110.9(11)
O3 C31 C30 118.2(10)
O3 C31 C32 124.1(11)
C30 C31 C32 117.6(9)
C27 C32 C31 118.7(9)
C37B C36 C41A 83.2(12)
C37B C36 C41B 119.3(10)
C41A C36 C41B 50.6(10)
C37B C36 C37A 57.3(10)
C41A C36 C37A 107.4(12)
C41B C36 C37A 97.1(11)
C37B C36 C15 120.7(8)
C41A C36 C15 131.5(10)
C41B C36 C15 119.4(7)
C37A C36 C15 121.1(9)
C38A C37A C36 124.7(17)
C39 C38A C37A 114.0(16)
C41A C40A C39 119.5(19)
C40A C41A C36 132.5(18)
C36 C37B C38B 120.8(15)
C39 C38B C37B 126.1(16)
C41B C40B C39 120.8(15)
C36 C41B C40B 118.8(14)
C40A C39 C38B 85.0(13)
C40A C39 C42 120.6(13)
C38B C39 C42 125.2(12)
C40A C39 C38A 121.7(15)
C38B C39 C38A 59.2(13)
C42 C39 C38A 117.6(13)
C40A C39 C40B 52.5(11)
C38B C39 C40B 112.9(12)
C42 C39 C40B 121.1(11)
C38A C39 C40B 98.6(12)
C44 C43 N7 122.2(7)
C43 C44 C45 119.9(7)
C46 C45 C44 116.8(7)
C46 C45 C48 120.7(7)
C44 C45 C48 122.4(7)
C47 C46 C45 120.3(7)
N7 C47 C46 123.5(7)
C49 C48 C52 117.8(7)
C49 C48 C45 123.0(6)
C52 C48 C45 119.0(7)
C50 C49 C48 118.4(7)
N8 C50 C49 125.6(8)
N8 C51 C52 124.8(8)
C51 C52 C48 118.7(8)
N9 C53 C54 121.6(7)
C53 C54 C55 120.4(7)
C56 C55 C54 117.9(7)
C56 C55 C58 121.1(7)
C54 C55 C58 120.9(7)
C57 C56 C55 120.2(7)
C56 C57 N9 122.7(7)
C59 C58 C62 117.1(7)
C59 C58 C55 121.6(7)
C62 C58 C55 121.3(7)
C58 C59 C60 118.9(8)
N10 C60 C59 124.0(8)
N10 C61 C62 125.3(8)
C61 C62 C58 118.5(8)
Cl1 C63 Cl2 106.1(8)
C1 N1 C4 110.1(7)
C1 N1 Ir1 119.2(5)
C4 N1 Ir1 130.4(5)
C6 N2 C9 111.1(6)
C6 N2 Ir1 124.7(5)
C9 N2 Ir1 124.2(6)
C11 N3 C14 106.5(7)
C11 N3 Ir1 128.2(6)
C14 N3 Ir1 125.1(5)
C16 N4 C19 113.1(6)
C16 N4 Ir1 130.1(6)
C19 N4 Ir1 116.7(5)
C47 N7 C43 117.2(6)
C47 N7 Ir1 121.5(5)
C43 N7 Ir1 121.2(5)
C50 N8 C51 114.7(8)
C53 N9 C57 117.1(7)
C53 N9 Ir1 120.7(5)
C57 N9 Ir1 122.2(5)
C60 N10 C61 116.1(8)
C28 O1 C33 115.3(8)
C34 O2 C30 112.4(11)
C31 O3 C35 116.2(9)
N1 Ir1 N3 173.0(2)
N1 Ir1 N4 79.5(2)
N3 Ir1 N4 93.5(3)
N1 Ir1 N2 92.7(2)
N3 Ir1 N2 94.3(3)
N4 Ir1 N2 172.2(3)
N1 Ir1 N7 90.3(2)
N3 Ir1 N7 89.5(2)
N4 Ir1 N7 91.0(2)
N2 Ir1 N7 88.6(2)
N1 Ir1 N9 90.5(3)
N3 Ir1 N9 89.7(3)
N4 Ir1 N9 89.3(2)
N2 Ir1 N9 91.2(2)
N7 Ir1 N9 179.2(3)
N6 C42 C39 179.5(14)

loop_
_geom_bond_atom_site_label_1
_geom_bond_atom_site_label_2
_geom_bond_distance
C1 N1 1.374(8)
C1 C2 1.384(11)
C1 C19 1.455(11)
C2 C3 1.379(10)
C3 C4 1.403(10)
C4 N1 1.371(9)
C4 C5 1.450(10)
C5 C6 1.423(11)
C5 C20 1.466(11)
C6 N2 1.348(9)
C6 C7 1.437(10)
C7 C8 1.314(11)
C8 C9 1.457(11)
C9 C10 1.401(11)
C9 N2 1.367(9)
C10 C11 1.452(11)
C10 C27 1.492(11)
C11 N3 1.395(9)
C11 C12 1.404(11)
C12 C13 1.346(11)
C13 C14 1.447(11)
C14 N3 1.418(10)
C14 C15 1.433(11)
C15 C36 1.445(8)
C15 C16 1.427(11)
C16 N4 1.332(9)
C16 C17 1.437(10)
C17 C18 1.360(11)
C18 C19 1.417(10)
C19 N4 1.379(9)
C20 C21 1.380(11)
C20 C25 1.417(10)
C21 C22 1.408(13)
C22 C23 1.338(12)
C23 C24 1.374(13)
C23 C26 1.437(16)
C24 C25 1.392(13)
C26 N5 1.133(14)
C27 C32 1.382(11)
C27 C28 1.414(12)
C28 C29 1.357(12)
C28 O1 1.374(11)
C29 C30 1.360(14)
C30 O2 1.393(11)
C30 C31 1.430(14)
C31 O3 1.324(11)
C31 C32 1.409(12)
C33 O1 1.455(11)
C34 O2 1.361(18)
C35 O3 1.404(12)
C36 C37B 1.338(17)
C36 C41A 1.351(14)
C36 C41B 1.404(16)
C36 C37A 1.474(17)
C37A C38A 1.41(3)
C38A C39 1.445(16)
C40A C41A 1.29(2)
C40A C39 1.285(15)
C37B C38B 1.37(2)
C38B C39 1.334(14)
C40B C41B 1.40(2)
C40B C39 1.49(2)
C39 C42 1.415(13)
C43 C44 1.355(9)
C43 N7 1.370(8)
C44 C45 1.409(10)
C45 C46 1.387(9)
C45 C48 1.470(10)
C46 C47 1.346(9)
C47 N7 1.339(9)
C48 C49 1.384(10)
C48 C52 1.377(10)
C49 C50 1.366(11)
C50 N8 1.322(10)
C51 N8 1.341(10)
C51 C52 1.369(11)
C53 N9 1.354(9)
C53 C54 1.374(10)
C54 C55 1.371(10)
C55 C56 1.364(10)
C55 C58 1.493(10)
C56 C57 1.360(10)
C57 N9 1.354(9)
C58 C59 1.379(10)
C58 C62 1.407(10)
C59 C60 1.399(11)
C60 N10 1.308(10)
C61 N10 1.335(10)
C61 C62 1.355(11)
C63 Cl1 1.799(14)
C63 Cl2 1.895(14)
N1 Ir1 1.938(6)
N2 Ir1 1.982(6)
N3 Ir1 1.922(7)
N4 Ir1 1.967(6)
N7 Ir1 2.054(6)
N9 Ir1 2.052(6)
N6 C42 1.161(11)

loop_
_geom_torsion_atom_site_label_1
_geom_torsion_atom_site_label_2
_geom_torsion_atom_site_label_3
_geom_torsion_atom_site_label_4
_geom_torsion
N1 C1 C2 C3 -2.6(8)
C19 C1 C2 C3 174.1(9)
C1 C2 C3 C4 1.4(9)
C2 C3 C4 N1 0.3(8)
C2 C3 C4 C5 -176.2(8)
N1 C4 C5 C6 4.7(11)
C3 C4 C5 C6 -179.1(8)
N1 C4 C5 C20 -172.2(6)
C3 C4 C5 C20 4.0(12)
C4 C5 C6 N2 -3.1(12)
C20 C5 C6 N2 173.7(7)
C4 C5 C6 C7 174.4(7)
C20 C5 C6 C7 -8.7(11)
N2 C6 C7 C8 0.7(8)
C5 C6 C7 C8 -177.2(7)
C6 C7 C8 C9 -1.8(8)
C7 C8 C9 C10 -175.2(7)
C7 C8 C9 N2 2.3(8)
N2 C9 C10 C11 -0.8(12)
C8 C9 C10 C11 176.2(7)
N2 C9 C10 C27 174.8(7)
C8 C9 C10 C27 -8.3(11)
C9 C10 C11 N3 -0.9(12)
C27 C10 C11 N3 -176.3(7)
C9 C10 C11 C12 178.5(8)
C27 C10 C11 C12 3.0(12)
N3 C11 C12 C13 -0.6(10)
C10 C11 C12 C13 180.0(8)
C11 C12 C13 C14 1.3(10)
C12 C13 C14 N3 -1.5(10)
C12 C13 C14 C15 179.5(8)
N3 C14 C15 C36 -176.1(6)
C13 C14 C15 C36 2.7(13)
N3 C14 C15 C16 5.4(13)
C13 C14 C15 C16 -175.7(8)
C14 C15 C16 N4 -0.6(12)
C36 C15 C16 N4 -179.1(6)
C14 C15 C16 C17 179.6(8)
C36 C15 C16 C17 1.1(12)
N4 C16 C17 C18 -0.1(8)
C15 C16 C17 C18 179.7(8)
C16 C17 C18 C19 -0.1(9)
C17 C18 C19 N4 0.3(8)
C17 C18 C19 C1 -176.9(9)
N1 C1 C19 N4 -1.0(9)
C2 C1 C19 N4 -177.6(9)
N1 C1 C19 C18 176.1(9)
C2 C1 C19 C18 -0.5(19)
C4 C5 C20 C21 -48.2(11)
C6 C5 C20 C21 134.7(9)
C4 C5 C20 C25 128.5(8)
C6 C5 C20 C25 -48.6(11)
C25 C20 C21 C22 -0.3(14)
C5 C20 C21 C22 176.4(9)
C20 C21 C22 C23 -3.3(18)
C21 C22 C23 C24 4.7(19)
C21 C22 C23 C26 -176.5(13)
C22 C23 C24 C25 -2.7(18)
C26 C23 C24 C25 178.6(12)
C23 C24 C25 C20 -0.8(15)
C21 C20 C25 C24 2.2(13)
C5 C20 C25 C24 -174.6(8)
C24 C23 C26 N5 -48(55)
C22 C23 C26 N5 133(54)
C9 C10 C27 C32 108.7(9)
C11 C10 C27 C32 -75.3(10)
C9 C10 C27 C28 -69.5(10)
C11 C10 C27 C28 106.4(9)
C32 C27 C28 C29 -3.9(15)
C10 C27 C28 C29 174.3(9)
C32 C27 C28 O1 178.2(8)
C10 C27 C28 O1 -3.6(13)
O1 C28 C29 C30 179.8(10)
C27 C28 C29 C30 2.0(16)
C28 C29 C30 O2 -176.3(10)
C28 C29 C30 C31 1.9(18)
C29 C30 C31 O3 179.9(11)
O2 C30 C31 O3 -1.6(15)
C29 C30 C31 C32 -4.0(17)
O2 C30 C31 C32 174.5(9)
C28 C27 C32 C31 1.7(14)
C10 C27 C32 C31 -176.5(8)
O3 C31 C32 C27 177.9(10)
C30 C31 C32 C27 2.0(14)
C14 C15 C36 C37B 121.8(11)
C16 C15 C36 C37B -59.5(11)
C14 C15 C36 C41A -128.2(16)
C16 C15 C36 C41A 50.4(17)
C14 C15 C36 C41B -66.5(11)
C16 C15 C36 C41B 112.1(10)
C14 C15 C36 C37A 53.9(14)
C16 C15 C36 C37A -127.5(13)
C37B C36 C37A C38A 69(2)
C41A C36 C37A C38A 0(3)
C41B C36 C37A C38A -51(3)
C15 C36 C37A C38A 178(2)
C36 C37A C38A C39 1(4)
C39 C40A C41A C36 -4(4)
C37B C36 C41A C40A -51(3)
C41B C36 C41A C40A 86(3)
C37A C36 C41A C40A 2(3)
C15 C36 C41A C40A -177(2)
C41A C36 C37B C38B 45.7(18)
C41B C36 C37B C38B 9(2)
C37A C36 C37B C38B -70.1(18)
C15 C36 C37B C38B -179.5(13)
C36 C37B C38B C39 1(3)
C37B C36 C41B C40B -10(2)
C41A C36 C41B C40B -60.2(17)
C37A C36 C41B C40B 46.6(18)
C15 C36 C41B C40B 178.5(13)
C39 C40B C41B C36 1(2)
C41A C40A C39 C38B 54(2)
C41A C40A C39 C42 -178.2(19)
C41A C40A C39 C38A 5(3)
C41A C40A C39 C40B -71(2)
C37B C38B C39 C40A -55(2)
C37B C38B C39 C42 -179.1(15)
C37B C38B C39 C38A 77(2)
C37B C38B C39 C40B -9(2)
C37A C38A C39 C40A -4(3)
C37A C38A C39 C38B -64(2)
C37A C38A C39 C42 179.3(18)
C37A C38A C39 C40B 47(3)
C41B C40B C39 C40A 71.2(19)
C41B C40B C39 C38B 8(2)
C41B C40B C39 C42 177.9(14)
C41B C40B C39 C38A -52(2)
N7 C43 C44 C45 -0.9(12)
C43 C44 C45 C46 0.5(11)
C43 C44 C45 C48 -177.9(7)
C44 C45 C46 C47 -1.4(12)
C48 C45 C46 C47 177.0(7)
C45 C46 C47 N7 2.8(13)
C46 C45 C48 C49 -141.5(9)
C44 C45 C48 C49 36.8(13)
C46 C45 C48 C52 33.4(12)
C44 C45 C48 C52 -148.3(8)
C52 C48 C49 C50 -2.6(13)
C45 C48 C49 C50 172.4(9)
C48 C49 C50 N8 3.0(16)
N8 C51 C52 C48 -1.4(18)
C49 C48 C52 C51 1.8(14)
C45 C48 C52 C51 -173.4(9)
N9 C53 C54 C55 -1.6(13)
C53 C54 C55 C56 0.5(13)
C53 C54 C55 C58 178.1(8)
C54 C55 C56 C57 0.8(12)
C58 C55 C56 C57 -176.8(7)
C55 C56 C57 N9 -1.1(12)
C56 C55 C58 C59 151.1(9)
C54 C55 C58 C59 -26.4(13)
C56 C55 C58 C62 -27.5(13)
C54 C55 C58 C62 155.0(9)
C62 C58 C59 C60 1.9(14)
C55 C58 C59 C60 -176.8(9)
C58 C59 C60 N10 0.6(16)
N10 C61 C62 C58 -0.5(17)
C59 C58 C62 C61 -1.9(14)
C55 C58 C62 C61 176.8(9)
C2 C1 N1 C4 2.9(8)
C19 C1 N1 C4 -174.9(6)
C2 C1 N1 Ir1 177.9(5)
C19 C1 N1 Ir1 0.1(8)
C3 C4 N1 C1 -2.0(8)
C5 C4 N1 C1 175.1(6)
C3 C4 N1 Ir1 -176.3(5)
C5 C4 N1 Ir1 0.8(10)
C5 C6 N2 C9 178.8(7)
C7 C6 N2 C9 0.8(8)
C5 C6 N2 Ir1 -3.9(10)
C7 C6 N2 Ir1 178.2(4)
C10 C9 N2 C6 175.7(7)
C8 C9 N2 C6 -1.9(7)
C10 C9 N2 Ir1 -1.6(10)
C8 C9 N2 Ir1 -179.2(4)
C12 C11 N3 C14 -0.4(9)
C10 C11 N3 C14 179.1(7)
C12 C11 N3 Ir1 -174.5(5)
C10 C11 N3 Ir1 5.0(10)
C15 C14 N3 C11 -179.8(7)
C13 C14 N3 C11 1.1(8)
C15 C14 N3 Ir1 -5.5(11)
C13 C14 N3 Ir1 175.5(5)
C17 C16 N4 C19 0.4(8)
C15 C16 N4 C19 -179.5(7)
C17 C16 N4 Ir1 176.0(5)
C15 C16 N4 Ir1 -3.9(11)
C18 C19 N4 C16 -0.4(8)
C1 C19 N4 C16 177.7(6)
C18 C19 N4 Ir1 -176.7(5)
C1 C19 N4 Ir1 1.4(8)
C46 C47 N7 C43 -3.1(11)
C46 C47 N7 Ir1 -179.8(6)
C44 C43 N7 C47 2.1(11)
C44 C43 N7 Ir1 178.9(6)
C49 C50 N8 C51 -2.4(17)
C52 C51 N8 C50 1.6(17)
C54 C53 N9 C57 1.2(12)
C54 C53 N9 Ir1 -179.0(6)
C56 C57 N9 C53 0.1(11)
C56 C57 N9 Ir1 -179.7(6)
C59 C60 N10 C61 -2.9(16)
C62 C61 N10 C60 2.9(17)
C29 C28 O1 C33 -15.4(15)
C27 C28 O1 C33 162.5(10)
C29 C30 O2 C34 0.1(18)
C31 C30 O2 C34 -178.3(12)
C30 C31 O3 C35 -175.2(10)
C32 C31 O3 C35 8.9(16)
C1 N1 Ir1 N3 -2(2)
C4 N1 Ir1 N3 171.9(17)
C1 N1 Ir1 N4 0.5(5)
C4 N1 Ir1 N4 174.3(7)
C1 N1 Ir1 N2 -179.1(5)
C4 N1 Ir1 N2 -5.3(6)
C1 N1 Ir1 N7 -90.5(5)
C4 N1 Ir1 N7 83.3(6)
C1 N1 Ir1 N9 89.7(5)
C4 N1 Ir1 N9 -96.5(6)
C11 N3 Ir1 N1 177.1(17)
C14 N3 Ir1 N1 4(2)
C11 N3 Ir1 N4 174.7(6)
C14 N3 Ir1 N4 1.6(6)
C11 N3 Ir1 N2 -5.7(6)
C14 N3 Ir1 N2 -178.8(6)
C11 N3 Ir1 N7 -94.3(6)
C14 N3 Ir1 N7 92.6(6)
C11 N3 Ir1 N9 85.4(6)
C14 N3 Ir1 N9 -87.7(6)
C16 N4 Ir1 N1 -176.6(7)
C19 N4 Ir1 N1 -1.1(5)
C16 N4 Ir1 N3 3.1(7)
C19 N4 Ir1 N3 178.6(5)
C16 N4 Ir1 N2 -173.9(14)
C19 N4 Ir1 N2 2(2)
C16 N4 Ir1 N7 -86.4(6)
C19 N4 Ir1 N7 89.1(5)
C16 N4 Ir1 N9 92.8(7)
C19 N4 Ir1 N9 -91.7(5)
C6 N2 Ir1 N1 6.6(5)
C9 N2 Ir1 N1 -176.4(5)
C6 N2 Ir1 N3 -173.0(5)
C9 N2 Ir1 N3 4.0(6)
C6 N2 Ir1 N4 4(2)
C9 N2 Ir1 N4 -179(32)
C6 N2 Ir1 N7 -83.7(5)
C9 N2 Ir1 N7 93.3(5)
C6 N2 Ir1 N9 97.1(6)
C9 N2 Ir1 N9 -85.9(6)
C47 N7 Ir1 N1 38.7(6)
C43 N7 Ir1 N1 -137.9(5)
C47 N7 Ir1 N3 -134.3(6)
C43 N7 Ir1 N3 49.1(5)
C47 N7 Ir1 N4 -40.8(6)
C43 N7 Ir1 N4 142.6(6)
C47 N7 Ir1 N2 131.4(6)
C43 N7 Ir1 N2 -45.2(6)
C47 N7 Ir1 N9 -154(16)
C43 N7 Ir1 N9 30(17)
C53 N9 Ir1 N1 143.5(6)
C57 N9 Ir1 N1 -36.8(6)
C53 N9 Ir1 N3 -43.5(6)
C57 N9 Ir1 N3 136.2(6)
C53 N9 Ir1 N4 -137.0(6)
C57 N9 Ir1 N4 42.8(6)
C53 N9 Ir1 N2 50.8(6)
C57 N9 Ir1 N2 -129.4(6)
C53 N9 Ir1 N7 -24(17)
C57 N9 Ir1 N7 155(16)
C40A C39 C42 N6 -121(100)
C38B C39 C42 N6 -14(100)
C38A C39 C42 N6 56(100)
C40B C39 C42 N6 177(100)

loop_
_platon_squeeze_void_nr
_platon_squeeze_void_average_x
_platon_squeeze_void_average_y
_platon_squeeze_void_average_z
_platon_squeeze_void_volume
_platon_squeeze_void_count_electrons
_platon_squeeze_void_content
1 0.250 0.031 0.250 615 238 ' '
2 0.750 -0.006 0.750 615 237 ' '
